data_7224700
loop_
_publ_author_name
'\<Zivkovi\'c, Marijana B'
'Mati\'c, Ivana Z'
'Rodi\'c, Marko V'
'Novakovi\'c, Irena T'
'Sladi\'c, Du\<san'
'Krstic, Natalija'

_publ_section_title
;
 Synthesis, characterization and in vitro cytotoxic activities of new
 steroidal thiosemicarbazones and thiadiazolines
;
_journal_name_full 'RSC Adv.'
_journal_paper_doi 10.1039/C6RA01516F
_journal_year 2016
_chemical_absolute_configuration rm
_chemical_compound_source synthetic
_chemical_formula_moiety 'C23 H31 N3 O3 S'
_chemical_formula_structural 'C23 H31 N3 O3 S'
_chemical_formula_sum 'C23 H31 N3 O3 S'
_chemical_formula_weight 429.57
_chemical_melting_point 468
_chemical_name_common N-(3'-acetyl-17-oxospiro[19-norandrost-4-ene-3,2'-[1,3,4]-thiadiazoline]-5'-yl)acetamide
_chemical_name_systematic N-(3'-acetyl-17-oxospiro[19-norandrost-4-ene-3,2'-[1,3,4]-thiadiazoline]-5'-yl)acetamide
_space_group_IT_number 79
_symmetry_cell_setting tetragonal
_symmetry_Int_Tables_number 79
_symmetry_space_group_name_Hall 'I 4'
_symmetry_space_group_name_H-M 'I 4'
_atom_sites_solution_hydrogens mixed
_atom_sites_solution_primary dual
_atom_sites_solution_secondary dual
_audit_creation_date 2014-12-06T15:40:25-00:00
_audit_creation_method 'WinGX routine CIF_UPDATE'
_audit_update_record
;
2014-12-06 deposited with the CCDC.
2016-03-15 downloaded from the CCDC.
;
_cell_angle_alpha 90
_cell_angle_beta 90
_cell_angle_gamma 90
_cell_formula_units_Z 8
_cell_length_a 21.9810(3)
_cell_length_b 21.9810(3)
_cell_length_c 10.9904(3)
_cell_measurement_reflns_used 6189
_cell_measurement_temperature 294(2)
_cell_measurement_theta_max 28.449
_cell_measurement_theta_min 3.81
_cell_volume 5310.17(18)
_computing_cell_refinement 'CrysAlisPro (Agilent Technologies, 2014)'
_computing_data_collection 'CrysAlisPro (Agilent Technologies, 2014)'
_computing_data_reduction 'CrysAlisPro (Agilent Technologies, 2014)'
_computing_molecular_graphics 'PLATON (Spek, 2009)'
_computing_publication_material 'SHELXLE (H\"ubschle et al., 2011)'
_computing_structure_refinement 'SHELXL-2014/6 (Sheldrick, 2008)'
_computing_structure_solution 'SHELXT (Sheldrick, 2008)'
_diffrn_ambient_temperature 294(2)
_diffrn_detector 'CCD area detector'
_diffrn_detector_area_resol_mean 16.328
_diffrn_detector_type 'Sapphire3 (Agilent Technologies)'
_diffrn_measured_fraction_theta_full 0.997
_diffrn_measured_fraction_theta_max 0.902
_diffrn_measurement_device '\k-geometry diffractometer'
_diffrn_measurement_device_type 'Gemini S (Agilent Technologies)'
_diffrn_measurement_method '\w scans'
_diffrn_measurement_specimen_support 'glass fiber'
_diffrn_orient_matrix_UB_11 0.0218708
_diffrn_orient_matrix_UB_12 0.0188137
_diffrn_orient_matrix_UB_13 0.028911
_diffrn_orient_matrix_UB_21 0.0231871
_diffrn_orient_matrix_UB_22 -0.0211092
_diffrn_orient_matrix_UB_23 -0.0152089
_diffrn_orient_matrix_UB_31 0.0050224
_diffrn_orient_matrix_UB_32 0.0155421
_diffrn_orient_matrix_UB_33 -0.0556679
_diffrn_radiation_monochromator graphite
_diffrn_radiation_probe x-ray
_diffrn_radiation_type MoK\a
_diffrn_radiation_wavelength 0.71073
_diffrn_reflns_av_R_equivalents 0.0472
_diffrn_reflns_av_unetI/netI 0.0398
_diffrn_reflns_laue_measured_fraction_full 0.997
_diffrn_reflns_laue_measured_fraction_max 0.902
_diffrn_reflns_limit_h_max 28
_diffrn_reflns_limit_h_min -27
_diffrn_reflns_limit_k_max 23
_diffrn_reflns_limit_k_min -29
_diffrn_reflns_limit_l_max 14
_diffrn_reflns_limit_l_min -13
_diffrn_reflns_number 15692
_diffrn_reflns_point_group_measured_fraction_full 0.998
_diffrn_reflns_point_group_measured_fraction_max 0.86
_diffrn_reflns_theta_full 26.32
_diffrn_reflns_theta_max 29.119
_diffrn_reflns_theta_min 3.342
_diffrn_source 'fine focus sealed X-ray tube'
_diffrn_source_type 'Enhance (Mo) (Agilent Technologies)'
_exptl_absorpt_coefficient_mu 0.146
_exptl_absorpt_correction_T_max 1
_exptl_absorpt_correction_T_min 0.97466
_exptl_absorpt_correction_type multi-scan
_exptl_absorpt_process_details
;  Empirical absorption correction using spherical harmonics,
 implemented in SCALE3 ABSPACK scaling algorithm using CrysAlisPro 
 (Agilent Technologies, 2014).
;
_exptl_crystal_colour colorless
_exptl_crystal_density_diffrn 1.075
_exptl_crystal_description prism
_exptl_crystal_F_000 1840
_exptl_crystal_recrystallization_method 'Re-crystallisation from solvent: DMSO'
_exptl_crystal_size_max 0.32
_exptl_crystal_size_mid 0.23
_exptl_crystal_size_min 0.17
_refine_diff_density_max 0.291
_refine_diff_density_min -0.314
_refine_diff_density_rms 0.079
_refine_ls_abs_structure_details
;
 Absolute structure was assigned to match known absolute configuration 
 of the steroid core.

 Flack x = 0.05(12) determined by conventional TWIN/BASF refinement 
 (Flack, 1983).

 Flack x = 0.03(3) determined using post-refinement Parsons quotient 
 method (1931 quotients) (Parsons, Flack and Wagner, 2013) 

 Hooft y = 0.04(3) determined using 2769 Bijvoet pairs (9 outliers) 
 (Hooft, Stravera and Spek, 2008) using optimized Student's t-probability
 plot (\n = 99, corr. coeff. = 0.999) (Hooft, Stravera and Spek, 2009)
;
_refine_ls_abs_structure_Flack 0.05(12)
_refine_ls_extinction_method none
_refine_ls_goodness_of_fit_ref 1.066
_refine_ls_hydrogen_treatment mixed
_refine_ls_matrix_type full
_refine_ls_number_parameters 278
_refine_ls_number_reflns 6161
_refine_ls_number_restraints 1
_refine_ls_restrained_S_all 1.066
_refine_ls_R_factor_all 0.0716
_refine_ls_R_factor_gt 0.0548
_refine_ls_shift/su_max 0.008
_refine_ls_shift/su_mean 0
_refine_ls_structure_factor_coef Fsqd
_refine_ls_weighting_details 'w=1/[\s^2^(Fo^2^)+(0.0940P)^2^] where P=(Fo^2^+2Fc^2^)/3'
_refine_ls_weighting_scheme calc
_refine_ls_wR_factor_gt 0.1386
_refine_ls_wR_factor_ref 0.1486
_reflns_Friedel_coverage 0.816
_reflns_friedel_fraction_full 0.999
_reflns_friedel_fraction_max 0.814
_reflns_number_gt 4874
_reflns_number_total 6161
_reflns_threshold_expression 'I > 2\s(I)'
_cod_data_source_file c6ra01516f2.cif
_cod_data_source_block 4
_cod_original_cell_volume 5310.2(2)
_cod_database_code 7224700
_shelx_space_group_comment
; The symmetry employed for this shelxl refinement is uniquely defined
 by the following loop, which should always be used as a source of
 symmetry information in preference to the above space-group names.
 They are only intended as comments.
;
_platon_squeeze_void_probe_radius 1.20

loop_
_symmetry_equiv_pos_as_xyz
'x, y, z'
'-x, -y, z'
'-y, x, z'
'y, -x, z'
'x+1/2, y+1/2, z+1/2'
'-x+1/2, -y+1/2, z+1/2'
'-y+1/2, x+1/2, z+1/2'
'y+1/2, -x+1/2, z+1/2'

loop_
_atom_site_label
_atom_site_type_symbol
_atom_site_fract_x
_atom_site_fract_y
_atom_site_fract_z
_atom_site_U_iso_or_equiv
_atom_site_adp_type
_atom_site_occupancy
_atom_site_site_symmetry_order
_atom_site_calc_flag
_atom_site_refinement_flags_posn
_atom_site_refinement_flags_adp
S1' S 0.82419(3) 0.73301(3) 0.50506(9) 0.0425(2) Uani 1 1 d . .
H H 0.9773(19) 0.7552(18) 0.510(4) 0.052(10) Uiso 1 1 d . .
N N 0.94870(12) 0.73399(12) 0.5073(4) 0.0485(6) Uani 1 1 d . .
O1 O 0.3942(2) 0.6515(3) 0.6435(5) 0.148(2) Uani 1 1 d . .
O2 O 0.90735(15) 0.64129(13) 0.5013(6) 0.1073(13) Uani 1 1 d . .
O3 O 0.78331(11) 0.93408(11) 0.4915(4) 0.0746(9) Uani 1 1 d . .
N4' N 0.89881(10) 0.82530(11) 0.5007(3) 0.0461(6) Uani 1 1 d . .
N3' N 0.84039(11) 0.85034(11) 0.4975(4) 0.0465(6) Uani 1 1 d . .
C1 C 0.70396(15) 0.78039(18) 0.6576(3) 0.0471(8) Uani 1 1 d . .
H1A H 0.6887 0.7843 0.74 0.057 Uiso 1 1 calc R U
H1B H 0.7132 0.7378 0.6435 0.057 Uiso 1 1 calc R U
C20 C 0.95227(17) 0.67305(16) 0.5050(6) 0.0715(11) Uani 1 1 d . .
C2 C 0.76132(16) 0.81707(17) 0.6452(3) 0.0471(8) Uani 1 1 d . .
H2A H 0.7906 0.8041 0.7059 0.057 Uiso 1 1 calc R U
H2B H 0.7524 0.8598 0.6589 0.057 Uiso 1 1 calc R U
C3 C 0.78811(13) 0.80881(13) 0.5190(3) 0.0392(7) Uani 1 1 d . .
C4 C 0.74025(15) 0.81536(14) 0.4227(3) 0.0399(7) Uani 1 1 d . .
H4 H 0.753 0.8219 0.3431 0.048 Uiso 1 1 calc R U
C5 C 0.68111(15) 0.81251(15) 0.4435(3) 0.0382(7) Uani 1 1 d . .
C6 C 0.63558(16) 0.82392(17) 0.3424(3) 0.0478(8) Uani 1 1 d . .
H6A H 0.6564 0.8218 0.2647 0.057 Uiso 1 1 calc R U
H6B H 0.6191 0.8646 0.351 0.057 Uiso 1 1 calc R U
C7 C 0.58332(16) 0.77825(19) 0.3428(3) 0.0521(9) Uani 1 1 d . .
H7A H 0.5532 0.7903 0.2829 0.063 Uiso 1 1 calc R U
H7B H 0.5986 0.7384 0.3204 0.063 Uiso 1 1 calc R U
C8 C 0.55365(15) 0.77471(15) 0.4671(3) 0.0435(8) Uani 1 1 d . .
H8 H 0.5387 0.8153 0.4886 0.052 Uiso 1 1 calc R U
C9 C 0.60133(13) 0.75542(15) 0.5627(3) 0.0396(7) Uani 1 1 d . .
H9 H 0.6182 0.7165 0.5355 0.048 Uiso 1 1 calc R U
C10 C 0.65468(14) 0.80064(15) 0.5687(3) 0.0398(7) Uani 1 1 d . .
H10 H 0.6384 0.8393 0.5987 0.048 Uiso 1 1 calc R U
C11 C 0.57394(16) 0.7445(2) 0.6893(3) 0.0551(9) Uani 1 1 d . .
H11A H 0.6048 0.7265 0.7411 0.066 Uiso 1 1 calc R U
H11B H 0.5628 0.7835 0.7244 0.066 Uiso 1 1 calc R U
C12 C 0.51813(18) 0.7034(2) 0.6888(4) 0.0634(10) Uani 1 1 d . .
H12A H 0.53 0.6623 0.6674 0.076 Uiso 1 1 calc R U
H12B H 0.5002 0.7025 0.7694 0.076 Uiso 1 1 calc R U
C13 C 0.47215(18) 0.7266(2) 0.5986(4) 0.0630(10) Uani 1 1 d . .
C14 C 0.50074(16) 0.73098(18) 0.4720(3) 0.0538(9) Uani 1 1 d . .
H14 H 0.5178 0.6907 0.455 0.065 Uiso 1 1 calc R U
C15 C 0.4468(2) 0.7382(3) 0.3854(5) 0.0836(15) Uani 1 1 d . .
H15A H 0.4573 0.7256 0.3034 0.1 Uiso 1 1 calc R U
H15B H 0.4324 0.78 0.3836 0.1 Uiso 1 1 calc R U
C16 C 0.3985(3) 0.6951(3) 0.4425(6) 0.0989(18) Uani 1 1 d . .
H16A H 0.3585 0.7136 0.44 0.119 Uiso 1 1 calc R U
H16B H 0.3971 0.6568 0.3989 0.119 Uiso 1 1 calc R U
C17 C 0.4188(2) 0.6851(3) 0.5740(6) 0.0901(17) Uani 1 1 d . .
C18 C 0.4428(2) 0.7870(3) 0.6423(6) 0.0917(17) Uani 1 1 d . .
H18A H 0.41 0.7977 0.5889 0.138 Uiso 1 1 calc R U
H18B H 0.4728 0.8187 0.6416 0.138 Uiso 1 1 calc R U
H18C H 0.4275 0.7819 0.7235 0.138 Uiso 1 1 calc R U
C5' C 0.89558(12) 0.76715(12) 0.5062(3) 0.0390(6) Uani 1 1 d . .
C21 C 1.0162(2) 0.6489(2) 0.5082(10) 0.122(3) Uani 1 1 d . .
H21A H 1.041 0.6714 0.4519 0.184 Uiso 1 1 calc R U
H21B H 1.0162 0.6067 0.486 0.184 Uiso 1 1 calc R U
H21C H 1.0324 0.6533 0.5889 0.184 Uiso 1 1 calc R U
C22 C 0.83430(16) 0.91087(15) 0.4847(5) 0.0626(11) Uani 1 1 d . .
C23 C 0.8903(2) 0.9470(2) 0.4567(7) 0.097(2) Uani 1 1 d . .
H23A H 0.909 0.9314 0.3842 0.146 Uiso 1 1 calc R U
H23B H 0.9183 0.9439 0.5234 0.146 Uiso 1 1 calc R U
H23C H 0.8795 0.9889 0.4447 0.146 Uiso 1 1 calc R U

loop_
_atom_site_aniso_label
_atom_site_aniso_U_11
_atom_site_aniso_U_22
_atom_site_aniso_U_33
_atom_site_aniso_U_23
_atom_site_aniso_U_13
_atom_site_aniso_U_12
S1' 0.0372(4) 0.0339(4) 0.0566(4) 0.0010(4) 0.0029(4) -0.0043(3)
N 0.0360(13) 0.0365(13) 0.0730(17) 0.0052(16) 0.0028(17) 0.0006(11)
O1 0.087(3) 0.199(5) 0.157(4) 0.076(4) -0.023(3) -0.078(3)
O2 0.0664(18) 0.0438(15) 0.212(4) -0.010(3) 0.030(3) -0.0089(14)
O3 0.0425(13) 0.0393(12) 0.142(3) 0.0050(19) -0.0026(18) 0.0064(10)
N4' 0.0320(11) 0.0337(12) 0.0727(16) 0.0002(15) -0.0017(15) -0.0005(9)
N3' 0.0321(12) 0.0328(11) 0.0746(17) 0.0038(15) 0.0032(15) -0.0010(9)
C1 0.0380(17) 0.070(2) 0.0338(15) 0.0006(14) 0.0006(12) -0.0008(16)
C20 0.053(2) 0.0399(17) 0.122(3) 0.008(3) 0.021(3) 0.0024(16)
C2 0.0387(17) 0.056(2) 0.0467(18) -0.0107(14) -0.0030(13) -0.0020(15)
C3 0.0320(13) 0.0355(14) 0.0500(18) -0.0026(13) -0.0004(14) -0.0032(11)
C4 0.0415(17) 0.0387(16) 0.0395(15) 0.0052(12) 0.0046(13) -0.0011(13)
C5 0.0380(17) 0.0384(17) 0.0382(15) 0.0034(12) -0.0029(12) -0.0033(13)
C6 0.0434(18) 0.054(2) 0.0459(17) 0.0111(15) -0.0052(14) -0.0047(15)
C7 0.0439(19) 0.066(2) 0.0461(17) 0.0077(16) -0.0092(15) -0.0053(16)
C8 0.0360(16) 0.0424(17) 0.0521(19) 0.0048(12) -0.0015(12) -0.0015(13)
C9 0.0335(15) 0.0422(16) 0.0431(15) 0.0028(13) 0.0042(12) 0.0006(12)
C10 0.0382(17) 0.0417(17) 0.0396(15) -0.0024(12) 0.0043(13) 0.0032(13)
C11 0.0430(19) 0.074(3) 0.0487(18) 0.0081(17) 0.0047(15) -0.0053(18)
C12 0.051(2) 0.075(3) 0.064(2) 0.020(2) 0.0062(17) -0.011(2)
C13 0.0343(18) 0.074(3) 0.081(3) 0.012(2) 0.0044(18) -0.0039(17)
C14 0.0382(17) 0.060(2) 0.064(2) 0.0035(16) -0.0062(14) -0.0067(16)
C15 0.048(2) 0.110(4) 0.093(4) 0.015(3) -0.017(2) -0.025(3)
C16 0.059(3) 0.124(5) 0.113(4) 0.020(4) -0.016(3) -0.029(3)
C17 0.046(3) 0.106(4) 0.119(4) 0.025(3) -0.008(3) -0.029(3)
C18 0.059(3) 0.106(4) 0.110(4) 0.002(3) 0.026(3) 0.017(3)
C5' 0.0337(13) 0.0363(14) 0.0471(14) 0.0009(16) 0.0013(16) -0.0034(10)
C21 0.066(3) 0.058(3) 0.243(8) 0.028(5) 0.027(5) 0.021(2)
C22 0.0403(17) 0.0344(16) 0.113(3) 0.002(2) -0.009(2) -0.0008(14)
C23 0.048(2) 0.040(2) 0.204(6) 0.022(3) -0.006(3) -0.0072(18)

loop_
_atom_type_symbol
_atom_type_description
_atom_type_scat_dispersion_real
_atom_type_scat_dispersion_imag
_atom_type_scat_source
C C 0.0033 0.0016 'International Tables Vol C Tables 4.2.6.8 and 6.1.1.4'
H H 0 0 'International Tables Vol C Tables 4.2.6.8 and 6.1.1.4'
N N 0.0061 0.0033 'International Tables Vol C Tables 4.2.6.8 and 6.1.1.4'
O O 0.0106 0.006 'International Tables Vol C Tables 4.2.6.8 and 6.1.1.4'
S S 0.1246 0.1234 'International Tables Vol C Tables 4.2.6.8 and 6.1.1.4'

loop_
_geom_angle_atom_site_label_1
_geom_angle_atom_site_label_2
_geom_angle_atom_site_label_3
_geom_angle
_geom_angle_publ_flag
C5' S1' C3 89.86(13) y
C20 N C5' 125.3(3) ?
C20 N H 123(3) ?
C5' N H 111(3) ?
C5' N4' N3' 110.1(2) ?
C22 N3' N4' 118.9(3) ?
C22 N3' C3 123.2(3) ?
N4' N3' C3 117.7(2) ?
C2 C1 C10 112.4(3) ?
C2 C1 H1A 109.1 ?
C10 C1 H1A 109.1 ?
C2 C1 H1B 109.1 ?
C10 C1 H1B 109.1 ?
H1A C1 H1B 107.9 ?
O2 C20 N 121.9(3) ?
O2 C20 C21 124.1(4) ?
N C20 C21 113.9(4) ?
C1 C2 C3 110.2(3) ?
C1 C2 H2A 109.6 ?
C3 C2 H2A 109.6 ?
C1 C2 H2B 109.6 ?
C3 C2 H2B 109.6 ?
H2A C2 H2B 108.1 ?
N3' C3 C4 111.8(3) ?
N3' C3 C2 111.8(3) ?
C4 C3 C2 111.2(3) y
N3' C3 S1' 102.01(17) y
C4 C3 S1' 109.2(2) ?
C2 C3 S1' 110.5(2) ?
C5 C4 C3 124.3(3) ?
C5 C4 H4 117.9 ?
C3 C4 H4 117.9 ?
C4 C5 C10 122.8(3) ?
C4 C5 C6 121.0(3) ?
C10 C5 C6 116.1(3) ?
C5 C6 C7 112.7(3) ?
C5 C6 H6A 109.1 ?
C7 C6 H6A 109.1 ?
C5 C6 H6B 109.1 ?
C7 C6 H6B 109.1 ?
H6A C6 H6B 107.8 ?
C8 C7 C6 111.2(3) ?
C8 C7 H7A 109.4 ?
C6 C7 H7A 109.4 ?
C8 C7 H7B 109.4 ?
C6 C7 H7B 109.4 ?
H7A C7 H7B 108 ?
C14 C8 C7 113.3(3) ?
C14 C8 C9 108.9(3) ?
C7 C8 C9 109.6(3) ?
C14 C8 H8 108.3 ?
C7 C8 H8 108.3 ?
C9 C8 H8 108.3 ?
C11 C9 C10 111.2(3) ?
C11 C9 C8 113.2(3) ?
C10 C9 C8 111.6(3) ?
C11 C9 H9 106.8 ?
C10 C9 H9 106.8 ?
C8 C9 H9 106.8 ?
C5 C10 C1 111.1(2) ?
C5 C10 C9 111.4(2) ?
C1 C10 C9 112.3(3) ?
C5 C10 H10 107.2 ?
C1 C10 H10 107.2 ?
C9 C10 H10 107.2 ?
C12 C11 C9 113.9(3) ?
C12 C11 H11A 108.8 ?
C9 C11 H11A 108.8 ?
C12 C11 H11B 108.8 ?
C9 C11 H11B 108.8 ?
H11A C11 H11B 107.7 ?
C13 C12 C11 110.0(3) ?
C13 C12 H12A 109.7 ?
C11 C12 H12A 109.7 ?
C13 C12 H12B 109.7 ?
C11 C12 H12B 109.7 ?
H12A C12 H12B 108.2 ?
C12 C13 C17 115.9(4) ?
C12 C13 C14 110.2(3) ?
C17 C13 C14 101.2(4) ?
C12 C13 C18 111.3(4) ?
C17 C13 C18 104.4(4) ?
C14 C13 C18 113.4(4) ?
C8 C14 C13 112.9(3) ?
C8 C14 C15 120.6(3) ?
C13 C14 C15 104.7(3) ?
C8 C14 H14 105.9 ?
C13 C14 H14 105.9 ?
C15 C14 H14 105.9 ?
C14 C15 C16 102.3(4) ?
C14 C15 H15A 111.3 ?
C16 C15 H15A 111.3 ?
C14 C15 H15B 111.3 ?
C16 C15 H15B 111.3 ?
H15A C15 H15B 109.2 ?
C17 C16 C15 105.8(4) ?
C17 C16 H16A 110.6 ?
C15 C16 H16A 110.6 ?
C17 C16 H16B 110.6 ?
C15 C16 H16B 110.6 ?
H16A C16 H16B 108.7 ?
O1 C17 C13 127.6(6) ?
O1 C17 C16 124.4(5) ?
C13 C17 C16 108.0(4) ?
C13 C18 H18A 109.5 ?
C13 C18 H18B 109.5 ?
H18A C18 H18B 109.5 ?
C13 C18 H18C 109.5 ?
H18A C18 H18C 109.5 ?
H18B C18 H18C 109.5 ?
N4' C5' N 118.8(3) ?
N4' C5' S1' 118.7(2) ?
N C5' S1' 122.5(2) ?
C20 C21 H21A 109.5 ?
C20 C21 H21B 109.5 ?
H21A C21 H21B 109.5 ?
C20 C21 H21C 109.5 ?
H21A C21 H21C 109.5 ?
H21B C21 H21C 109.5 ?
O3 C22 N3' 119.6(3) ?
O3 C22 C23 122.7(3) ?
N3' C22 C23 117.7(3) ?
C22 C23 H23A 109.5 ?
C22 C23 H23B 109.5 ?
H23A C23 H23B 109.5 ?
C22 C23 H23C 109.5 ?
H23A C23 H23C 109.5 ?
H23B C23 H23C 109.5 ?

loop_
_geom_bond_atom_site_label_1
_geom_bond_atom_site_label_2
_geom_bond_distance
_geom_bond_publ_flag
S1' C5' 1.739(3) y
S1' C3 1.852(3) y
N C20 1.342(4) y
N C5' 1.377(4) y
N H 0.78(4) ?
O1 C17 1.192(7) y
O2 C20 1.210(5) y
O3 C22 1.234(4) y
N4' C5' 1.282(4) y
N4' N3' 1.397(3) y
N3' C22 1.345(4) y
N3' C3 1.487(4) y
C1 C2 1.503(5) ?
C1 C10 1.525(5) ?
C1 H1A 0.97 ?
C1 H1B 0.97 ?
C20 C21 1.503(6) ?
C2 C3 1.517(5) ?
C2 H2A 0.97 ?
C2 H2B 0.97 ?
C3 C4 1.499(4) ?
C4 C5 1.321(5) y
C4 H4 0.93 ?
C5 C10 1.515(4) ?
C5 C6 1.517(4) ?
C6 C7 1.526(5) ?
C6 H6A 0.97 ?
C6 H6B 0.97 ?
C7 C8 1.516(5) ?
C7 H7A 0.97 ?
C7 H7B 0.97 ?
C8 C14 1.510(5) ?
C8 C9 1.544(4) ?
C8 H8 0.98 ?
C9 C11 1.535(5) ?
C9 C10 1.539(4) ?
C9 H9 0.98 ?
C10 H10 0.98 ?
C11 C12 1.524(6) ?
C11 H11A 0.97 ?
C11 H11B 0.97 ?
C12 C13 1.505(6) ?
C12 H12A 0.97 ?
C12 H12B 0.97 ?
C13 C17 1.510(6) ?
C13 C14 1.529(6) ?
C13 C18 1.553(7) ?
C14 C15 1.530(6) ?
C14 H14 0.98 ?
C15 C16 1.554(7) ?
C15 H15A 0.97 ?
C15 H15B 0.97 ?
C16 C17 1.527(8) ?
C16 H16A 0.97 ?
C16 H16B 0.97 ?
C18 H18A 0.96 ?
C18 H18B 0.96 ?
C18 H18C 0.96 ?
C21 H21A 0.96 ?
C21 H21B 0.96 ?
C21 H21C 0.96 ?
C22 C23 1.497(6) ?
C23 H23A 0.96 ?
C23 H23B 0.96 ?
C23 H23C 0.96 ?

loop_
_geom_torsion_atom_site_label_1
_geom_torsion_atom_site_label_2
_geom_torsion_atom_site_label_3
_geom_torsion_atom_site_label_4
_geom_torsion
_geom_torsion_publ_flag
C5' N4' N3' C22 -176.3(4) y
C5' N4' N3' C3 8.8(5) ?
C5' N C20 O2 0.1(9) ?
C5' N C20 C21 -179.4(6) ?
C10 C1 C2 C3 -62.1(4) ?
C22 N3' C3 C4 55.4(5) ?
N4' N3' C3 C4 -129.9(3) ?
C22 N3' C3 C2 -70.0(5) ?
N4' N3' C3 C2 104.7(4) ?
C22 N3' C3 S1' 171.9(4) ?
N4' N3' C3 S1' -13.4(4) ?
C1 C2 C3 N3' 172.7(3) ?
C1 C2 C3 C4 47.0(4) ?
C1 C2 C3 S1' -74.4(3) ?
C5' S1' C3 N3' 10.8(3) ?
C5' S1' C3 C4 129.2(2) ?
C5' S1' C3 C2 -108.2(2) ?
N3' C3 C4 C5 -142.4(3) ?
C2 C3 C4 C5 -16.7(4) ?
S1' C3 C4 C5 105.5(3) ?
C3 C4 C5 C10 -1.5(5) y
C3 C4 C5 C6 175.8(3) ?
C4 C5 C6 C7 136.5(3) ?
C10 C5 C6 C7 -46.0(4) ?
C5 C6 C7 C8 52.5(4) ?
C6 C7 C8 C14 178.9(3) ?
C6 C7 C8 C9 -59.2(4) ?
C14 C8 C9 C11 -49.8(4) ?
C7 C8 C9 C11 -174.3(3) ?
C14 C8 C9 C10 -176.2(3) ?
C7 C8 C9 C10 59.3(4) ?
C4 C5 C10 C1 -11.3(5) ?
C6 C5 C10 C1 171.3(3) ?
C4 C5 C10 C9 -137.3(3) ?
C6 C5 C10 C9 45.3(4) ?
C2 C1 C10 C5 42.8(4) ?
C2 C1 C10 C9 168.3(3) ?
C11 C9 C10 C5 -178.9(3) ?
C8 C9 C10 C5 -51.4(4) ?
C11 C9 C10 C1 55.8(4) ?
C8 C9 C10 C1 -176.8(3) ?
C10 C9 C11 C12 176.1(3) ?
C8 C9 C11 C12 49.5(4) ?
C9 C11 C12 C13 -52.3(5) ?
C11 C12 C13 C17 170.9(4) ?
C11 C12 C13 C14 56.7(5) ?
C11 C12 C13 C18 -70.0(4) ?
C7 C8 C14 C13 178.6(3) ?
C9 C8 C14 C13 56.3(4) ?
C7 C8 C14 C15 -56.7(5) ?
C9 C8 C14 C15 -178.9(4) ?
C12 C13 C14 C8 -61.4(4) ?
C17 C13 C14 C8 175.4(3) ?
C18 C13 C14 C8 64.1(5) ?
C12 C13 C14 C15 165.5(4) ?
C17 C13 C14 C15 42.4(5) ?
C18 C13 C14 C15 -68.9(5) ?
C8 C14 C15 C16 -166.9(4) ?
C13 C14 C15 C16 -38.4(5) ?
C14 C15 C16 C17 19.3(7) ?
C12 C13 C17 O1 33.4(9) ?
C14 C13 C17 O1 152.6(7) ?
C18 C13 C17 O1 -89.4(8) ?
C12 C13 C17 C16 -148.9(5) ?
C14 C13 C17 C16 -29.7(6) ?
C18 C13 C17 C16 88.3(6) ?
C15 C16 C17 O1 -175.6(7) ?
C15 C16 C17 C13 6.7(7) ?
N3' N4' C5' N 178.5(3) y
N3' N4' C5' S1' 1.4(5) ?
C20 N C5' N4' -175.4(5) ?
C20 N C5' S1' 1.6(7) ?
C3 S1' C5' N4' -8.1(3) ?
C3 S1' C5' N 174.9(3) ?
N4' N3' C22 O3 -174.2(4) ?
C3 N3' C22 O3 0.4(7) ?
N4' N3' C22 C23 8.6(7) ?
C3 N3' C22 C23 -176.8(5) ?

loop_
_platon_squeeze_void_nr
_platon_squeeze_void_average_x
_platon_squeeze_void_average_y
_platon_squeeze_void_average_z
_platon_squeeze_void_volume
_platon_squeeze_void_count_electrons
_platon_squeeze_void_content
1 0.000 0.000 -0.116 278 24 dmso
2 0.000 0.500 -0.004 316 36 dmso
3 0.500 0.000 -0.005 316 36 dmso
4 0.500 0.500 0.384 278 24 dmso
